data_4036394
loop_
_publ_author_name
'Ghorai, Manas K.'
'Halder, Sandipan'
'Das, Subhomoy'

_publ_section_title
;
 Domino Michael-Michael and Aldol-Aldol Reactions: Diastereoselective
 Synthesis of Functionalized Cyclohexanone Derivatives Containing
 Quaternary Carbon Center.
;
_journal_issue 19
_journal_name_full 'The Journal of organic chemistry'
_journal_page_first 9700
_journal_page_last 9712
_journal_paper_doi 10.1021/acs.joc.5b01768
_journal_volume 80
_journal_year 2015
_chemical_formula_moiety 'C42 H54 F2 O6'
_chemical_formula_sum 'C42 H54 F2 O6'
_chemical_formula_weight 692.85
_space_group_IT_number 4
_space_group_name_Hall 'P 2yb'
_space_group_name_H-M_alt 'P 1 21 1'
_symmetry_cell_setting monoclinic
_symmetry_space_group_name_H-M 'P 1 21 1'
_atom_sites_solution_hydrogens geom
_atom_sites_solution_primary direct
_atom_sites_solution_secondary difmap
_audit_creation_method SHELXL-97
_cell_angle_alpha 90.00
_cell_angle_beta 96.018(13)
_cell_angle_gamma 90.00
_cell_formula_units_Z 2
_cell_length_a 14.060(7)
_cell_length_b 9.757(5)
_cell_length_c 15.785(8)
_cell_measurement_temperature 100(2)
_cell_measurement_theta_max 25.0
_cell_measurement_theta_min 2.5
_cell_volume 2153.5(19)
_computing_cell_refinement 'Bruker SMART'
_computing_data_collection 'Bruker SMART APEX'
_computing_data_reduction 'Bruker SAINT PLUS'
_computing_molecular_graphics 'Ortep-3 for Windows (Farrugia, 1997)'
_computing_publication_material 'WinGX publication routines (Farrugia, 1999)'
_computing_structure_refinement 'SHELXL-97 (Sheldrick, 1997)'
_computing_structure_solution 'SIR97(Altomare, et. al. 1999)'
_diffrn_ambient_temperature 100(2)
_diffrn_measured_fraction_theta_full 0.998
_diffrn_measured_fraction_theta_max 0.998
_diffrn_measurement_device_type 'CCD area detector'
_diffrn_measurement_method 'phi and omega scans'
_diffrn_radiation_monochromator graphite
_diffrn_radiation_source 'fine-focus sealed tube'
_diffrn_radiation_type MoK\a
_diffrn_radiation_wavelength 0.71073
_diffrn_reflns_av_R_equivalents 0.0545
_diffrn_reflns_av_sigmaI/netI 0.1734
_diffrn_reflns_limit_h_max 16
_diffrn_reflns_limit_h_min -16
_diffrn_reflns_limit_k_max 11
_diffrn_reflns_limit_k_min -11
_diffrn_reflns_limit_l_max 17
_diffrn_reflns_limit_l_min -18
_diffrn_reflns_number 12538
_diffrn_reflns_theta_full 25.00
_diffrn_reflns_theta_max 25.00
_diffrn_reflns_theta_min 2.46
_exptl_absorpt_coefficient_mu 0.076
_exptl_absorpt_correction_T_max 0.9932
_exptl_absorpt_correction_T_min 0.9858
_exptl_absorpt_correction_type empirical
_exptl_absorpt_process_details SADABS
_exptl_crystal_colour white
_exptl_crystal_density_diffrn 1.068
_exptl_crystal_density_method 'not measured'
_exptl_crystal_description block
_exptl_crystal_F_000 744
_exptl_crystal_size_max 0.19
_exptl_crystal_size_mid 0.15
_exptl_crystal_size_min 0.09
_platon_squeeze_details
;
;
_refine_diff_density_max 0.327
_refine_diff_density_min -0.297
_refine_diff_density_rms 0.042
_refine_ls_abs_structure_details 'Flack H D (1983), Acta Cryst. A39, 876-881'
_refine_ls_abs_structure_Flack -0.5(16)
_refine_ls_extinction_method none
_refine_ls_goodness_of_fit_ref 0.859
_refine_ls_hydrogen_treatment mixed
_refine_ls_matrix_type full
_refine_ls_number_parameters 453
_refine_ls_number_reflns 7227
_refine_ls_number_restraints 1
_refine_ls_restrained_S_all 0.859
_refine_ls_R_factor_all 0.2005
_refine_ls_R_factor_gt 0.0759
_refine_ls_shift/su_max 0.000
_refine_ls_shift/su_mean 0.000
_refine_ls_structure_factor_coef Fsqd
_refine_ls_weighting_details 'calc w=1/[\s^2^(Fo^2^)+(0.0970P)^2^+0.0000P] where P=(Fo^2^+2Fc^2^)/3'
_refine_ls_weighting_scheme calc
_refine_ls_wR_factor_gt 0.1680
_refine_ls_wR_factor_ref 0.2022
_reflns_number_gt 2856
_reflns_number_total 7227
_reflns_threshold_expression >2sigma(I)
_cod_data_source_file jo5b01768_si_002.cif
_cod_data_source_block compound22c
_cod_depositor_comments
;
The following automatic conversions were performed:

data item '_symmetry_cell_setting' value 'Monoclinic' was changed to
'monoclinic' in accordance with the
/home/saulius/struct/COD-crude-data/automatic-downloads/DataCite-retrospective/ACS/depositions/lib/dictionaries/cif_core.dic
dictionary named 'cif_core.dic' version 2.4.2 last updated on
2011-04-26.

Automatic conversion script
Id: cif_fix_values 6909 2019-04-08 15:41:33Z antanas 
;
_cod_original_cell_volume 2154(2)
_cod_original_sg_symbol_H-M p21
_cod_database_code 4036394

loop_
_symmetry_equiv_pos_as_xyz
'x, y, z'
'-x, y+1/2, -z'

loop_
_atom_site_label
_atom_site_type_symbol
_atom_site_fract_x
_atom_site_fract_y
_atom_site_fract_z
_atom_site_U_iso_or_equiv
_atom_site_adp_type
_atom_site_occupancy
_atom_site_symmetry_multiplicity
_atom_site_calc_flag
_atom_site_refinement_flags
F1 F 0.2192(3) 0.9011(6) 0.6800(4) 0.156(2) Uani 1 1 d .
O1 O 0.6042(3) 0.6837(4) 0.8307(3) 0.0637(10) Uani 1 1 d .
O6 O 0.7945(2) 0.8707(5) 0.7016(3) 0.0755(12) Uani 1 1 d .
O2 O 0.6471(3) 0.4728(4) 0.7926(3) 0.0838(13) Uani 1 1 d .
F2 F 0.6863(3) 0.9323(5) 0.1886(3) 0.1260(15) Uani 1 1 d .
O3 O 0.6904(3) 0.4375(4) 0.6430(2) 0.0755(12) Uani 1 1 d .
H3 H 0.6952 0.4214 0.6942 0.113 Uiso 1 1 calc R
O5 O 0.5466(3) 1.0123(4) 0.5297(2) 0.0732(11) Uani 1 1 d .
C1 C 0.7919(6) 0.5394(10) 0.9824(6) 0.148(4) Uani 1 1 d .
H1A H 0.7510 0.4794 0.9468 0.223 Uiso 1 1 calc R
H1B H 0.7920 0.5121 1.0409 0.223 Uiso 1 1 calc R
H1C H 0.8558 0.5345 0.9663 0.223 Uiso 1 1 calc R
C2 C 0.7552(5) 0.6861(8) 0.9718(4) 0.088(2) Uani 1 1 d .
H2 H 0.7635 0.7134 0.9133 0.106 Uiso 1 1 calc R
C3 C 0.6486(5) 0.7040(7) 0.9823(4) 0.0713(17) Uani 1 1 d .
H3A H 0.6355 0.8025 0.9784 0.086 Uiso 1 1 calc R
C4 C 0.5831(4) 0.6371(6) 0.9134(4) 0.0700(17) Uani 1 1 d .
H4 H 0.5923 0.5376 0.9168 0.084 Uiso 1 1 calc R
C5 C 0.6302(4) 0.5941(7) 0.7741(4) 0.0642(17) Uani 1 1 d .
C6 C 0.6351(3) 0.6533(6) 0.6913(4) 0.0444(13) Uani 1 1 d .
C7 C 0.6095(3) 0.8010(5) 0.6755(3) 0.0486(14) Uani 1 1 d .
H7 H 0.6390 0.8521 0.7249 0.058 Uiso 1 1 calc R
C8 C 0.6579(3) 0.8550(5) 0.5961(3) 0.0532(14) Uani 1 1 d .
C9 C 0.7685(4) 0.8578(7) 0.6205(5) 0.0705(17) Uani 1 1 d .
C10 C 0.8970(4) 0.8655(7) 0.7283(4) 0.0729(17) Uani 1 1 d .
H10 H 0.9337 0.9004 0.6835 0.087 Uiso 1 1 calc R
C11 C 0.9211(4) 0.7141(6) 0.7482(4) 0.086(2) Uani 1 1 d .
H11A H 0.8810 0.6799 0.7900 0.103 Uiso 1 1 calc R
H11B H 0.9086 0.6596 0.6969 0.103 Uiso 1 1 calc R
C12 C 1.0237(4) 0.7014(9) 0.7821(5) 0.111(3) Uani 1 1 d .
H12 H 1.0647 0.7304 0.7389 0.133 Uiso 1 1 calc R
C13 C 1.0436(5) 0.7904(11) 0.8629(6) 0.133(3) Uani 1 1 d .
H13A H 1.1107 0.7836 0.8843 0.159 Uiso 1 1 calc R
H13B H 1.0060 0.7571 0.9067 0.159 Uiso 1 1 calc R
C14 C 0.5195(7) 0.6871(8) 1.0780(5) 0.116(3) Uani 1 1 d .
H14A H 0.5092 0.7854 1.0786 0.139 Uiso 1 1 calc R
H14B H 0.5056 0.6511 1.1326 0.139 Uiso 1 1 calc R
C15 C 0.4504(6) 0.6232(9) 1.0077(6) 0.111(3) Uani 1 1 d .
H15 H 0.4552 0.5231 1.0115 0.133 Uiso 1 1 calc R
C16 C 0.3475(7) 0.6654(12) 1.0140(7) 0.185(5) Uani 1 1 d .
H16A H 0.3281 0.6347 1.0673 0.277 Uiso 1 1 calc R
H16B H 0.3069 0.6248 0.9680 0.277 Uiso 1 1 calc R
H16C H 0.3423 0.7634 1.0106 0.277 Uiso 1 1 calc R
C17 C 0.4799(5) 0.6693(8) 0.9222(5) 0.097(2) Uani 1 1 d .
H17A H 0.4398 0.6242 0.8768 0.117 Uiso 1 1 calc R
H17B H 0.4699 0.7673 0.9161 0.117 Uiso 1 1 calc R
C18 C 0.6310(4) 0.7542(5) 0.5188(3) 0.0551(15) Uani 1 1 d .
H18 H 0.5615 0.7423 0.5156 0.066 Uiso 1 1 calc R
C19 C 0.6513(5) 0.8019(5) 0.4299(4) 0.0586(15) Uani 1 1 d .
C20 C 0.5721(4) 0.8428(7) 0.3748(4) 0.0717(18) Uani 1 1 d .
H20 H 0.5117 0.8430 0.3940 0.086 Uiso 1 1 calc R
C21 C 0.5819(5) 0.8819(7) 0.2946(5) 0.086(2) Uani 1 1 d .
H21 H 0.5283 0.9067 0.2582 0.103 Uiso 1 1 calc R
C22 C 0.6701(8) 0.8852(7) 0.2664(5) 0.093(2) Uani 1 1 d .
C23 C 0.7510(5) 0.8459(9) 0.3178(5) 0.091(2) Uani 1 1 d .
H23 H 0.8113 0.8493 0.2986 0.109 Uiso 1 1 calc R
C24 C 0.7383(5) 0.8008(7) 0.3998(4) 0.079(2) Uani 1 1 d .
H24 H 0.7910 0.7691 0.4349 0.095 Uiso 1 1 calc R
C25 C 0.6734(4) 0.6129(6) 0.5400(4) 0.0629(16) Uani 1 1 d .
H25A H 0.6413 0.5461 0.5015 0.075 Uiso 1 1 calc R
H25B H 0.7405 0.6135 0.5308 0.075 Uiso 1 1 calc R
C26 C 0.6643(4) 0.5703(6) 0.6292(4) 0.0653(18) Uani 1 1 d .
C27 C 0.6205(6) 0.9948(7) 0.5717(5) 0.1065(18) Uani 1 1 d .
C28 C 0.6792(5) 1.1195(7) 0.5989(5) 0.1065(18) Uani 1 1 d .
H28A H 0.6754 1.1364 0.6584 0.160 Uiso 1 1 calc R
H28B H 0.6549 1.1974 0.5664 0.160 Uiso 1 1 calc R
H28C H 0.7446 1.1041 0.5894 0.160 Uiso 1 1 calc R
C29 C 0.9128(4) 0.9550(9) 0.8089(5) 0.098(2) Uani 1 1 d .
H29 H 0.8740 0.9182 0.8518 0.118 Uiso 1 1 calc R
C30 C 1.0178(6) 0.9423(13) 0.8424(7) 0.179(5) Uani 1 1 d .
H30A H 1.0307 0.9972 0.8936 0.215 Uiso 1 1 calc R
H30B H 1.0571 0.9767 0.8002 0.215 Uiso 1 1 calc R
C31 C 1.0442(7) 0.5467(12) 0.8071(8) 0.190(5) Uani 1 1 d .
H31A H 1.0069 0.4882 0.7676 0.285 Uiso 1 1 calc R
H31B H 1.0274 0.5304 0.8636 0.285 Uiso 1 1 calc R
H31C H 1.1109 0.5274 0.8052 0.285 Uiso 1 1 calc R
C32 C 0.8826(6) 1.1042(11) 0.7898(9) 0.152(4) Uani 1 1 d .
H32 H 0.8149 1.1029 0.7675 0.183 Uiso 1 1 calc R
O4 O 0.8277(4) 0.8416(9) 0.5701(3) 0.175(3) Uani 1 1 d .
C33 C 0.5057(3) 0.8256(6) 0.6719(3) 0.0511(14) Uani 1 1 d .
C34 C 0.4376(4) 0.7353(6) 0.6389(3) 0.0585(15) Uani 1 1 d .
H34 H 0.4568 0.6549 0.6140 0.070 Uiso 1 1 calc R
C35 C 0.3425(5) 0.7589(9) 0.6413(5) 0.098(2) Uani 1 1 d .
H35 H 0.2976 0.6957 0.6180 0.118 Uiso 1 1 calc R
C36 C 0.3134(5) 0.8775(11) 0.6785(5) 0.104(2) Uani 1 1 d .
C37 C 0.3780(6) 0.9742(8) 0.7106(4) 0.096(2) Uani 1 1 d .
H37 H 0.3582 1.0563 0.7332 0.115 Uiso 1 1 calc R
C38 C 0.4745(4) 0.9443(7) 0.7082(4) 0.0733(17) Uani 1 1 d .
H38 H 0.5198 1.0065 0.7319 0.088 Uiso 1 1 calc R
C39 C 0.8208(6) 0.7818(10) 1.0316(5) 0.137(3) Uani 1 1 d .
H39A H 0.8850 0.7773 1.0163 0.206 Uiso 1 1 calc R
H39B H 0.8198 0.7526 1.0895 0.206 Uiso 1 1 calc R
H39C H 0.7978 0.8743 1.0257 0.206 Uiso 1 1 calc R
C40 C 0.6233(5) 0.6593(8) 1.0669(4) 0.096(2) Uani 1 1 d .
H40A H 0.6636 0.7071 1.1110 0.115 Uiso 1 1 calc R
H40B H 0.6358 0.5619 1.0735 0.115 Uiso 1 1 calc R
C41 C 0.8902(6) 1.1830(12) 0.8789(7) 0.208(6) Uani 1 1 d .
H41A H 0.8340 1.2380 0.8819 0.311 Uiso 1 1 calc R
H41B H 0.9457 1.2410 0.8839 0.311 Uiso 1 1 calc R
H41C H 0.8954 1.1176 0.9246 0.311 Uiso 1 1 calc R
C42 C 0.9331(10) 1.1827(11) 0.7299(8) 0.192(5) Uani 1 1 d .
H42A H 0.9075 1.1609 0.6727 0.287 Uiso 1 1 calc R
H42B H 0.9999 1.1599 0.7376 0.287 Uiso 1 1 calc R
H42C H 0.9253 1.2788 0.7400 0.287 Uiso 1 1 calc R

loop_
_atom_site_aniso_label
_atom_site_aniso_U_11
_atom_site_aniso_U_22
_atom_site_aniso_U_33
_atom_site_aniso_U_23
_atom_site_aniso_U_13
_atom_site_aniso_U_12
F1 0.073(3) 0.176(5) 0.222(5) -0.022(4) 0.034(3) 0.026(3)
O1 0.090(3) 0.043(3) 0.054(3) -0.005(2) -0.010(2) 0.000(2)
O6 0.058(2) 0.093(3) 0.070(3) -0.009(2) -0.0207(19) 0.000(2)
O2 0.113(3) 0.040(3) 0.094(3) 0.012(2) -0.011(2) 0.017(2)
F2 0.189(4) 0.122(4) 0.071(3) 0.023(3) 0.030(3) 0.005(3)
O3 0.113(3) 0.035(2) 0.075(3) -0.005(2) -0.007(3) 0.022(2)
O5 0.093(3) 0.060(3) 0.065(3) 0.009(2) 0.004(2) 0.014(2)
C1 0.174(8) 0.127(8) 0.132(7) -0.030(6) -0.042(6) 0.083(7)
C2 0.098(5) 0.095(6) 0.065(4) 0.002(4) -0.021(3) -0.001(5)
C3 0.095(5) 0.062(4) 0.054(4) 0.011(3) -0.005(3) 0.011(4)
C4 0.092(5) 0.040(4) 0.074(5) 0.005(3) -0.006(4) -0.015(3)
C5 0.059(4) 0.058(5) 0.071(5) -0.005(5) -0.012(3) 0.004(3)
C6 0.049(3) 0.041(4) 0.041(4) -0.003(3) -0.007(2) 0.003(3)
C7 0.069(4) 0.036(4) 0.037(3) 0.000(3) -0.012(3) -0.005(3)
C8 0.060(3) 0.030(3) 0.066(4) -0.005(3) -0.008(3) -0.005(3)
C9 0.068(4) 0.069(4) 0.070(5) -0.006(4) -0.018(4) -0.008(4)
C10 0.059(4) 0.072(5) 0.082(4) -0.005(4) -0.020(3) 0.000(3)
C11 0.074(4) 0.070(5) 0.107(5) -0.001(4) -0.022(4) -0.001(4)
C12 0.065(5) 0.121(7) 0.135(7) -0.011(6) -0.038(4) 0.014(4)
C13 0.061(5) 0.161(9) 0.163(8) -0.026(7) -0.052(5) 0.020(5)
C14 0.153(8) 0.075(6) 0.121(7) 0.012(5) 0.017(6) 0.005(6)
C15 0.123(7) 0.084(6) 0.135(7) 0.007(5) 0.055(6) -0.031(5)
C16 0.142(8) 0.159(10) 0.272(13) -0.058(9) 0.113(8) -0.009(7)
C17 0.087(5) 0.078(5) 0.123(7) -0.014(5) -0.007(4) 0.002(4)
C18 0.057(3) 0.036(4) 0.068(4) -0.009(3) -0.013(3) 0.007(3)
C19 0.075(4) 0.037(4) 0.060(4) -0.012(3) -0.009(4) -0.007(3)
C20 0.075(4) 0.077(5) 0.060(5) -0.017(4) -0.007(4) 0.016(4)
C21 0.099(6) 0.082(5) 0.075(6) 0.006(4) 0.006(4) 0.026(4)
C22 0.158(8) 0.068(5) 0.053(5) 0.007(4) 0.007(6) 0.005(5)
C23 0.086(5) 0.105(6) 0.083(5) -0.012(5) 0.018(4) -0.008(5)
C24 0.062(4) 0.103(6) 0.073(5) 0.013(4) 0.003(3) -0.016(4)
C25 0.092(4) 0.045(4) 0.050(4) -0.004(3) 0.000(3) -0.009(3)
C26 0.073(4) 0.033(4) 0.085(5) 0.003(4) -0.018(3) 0.002(3)
C27 0.144(5) 0.048(3) 0.115(4) 0.010(3) -0.049(3) -0.012(3)
C28 0.144(5) 0.048(3) 0.115(4) 0.010(3) -0.049(3) -0.012(3)
C29 0.064(4) 0.111(7) 0.111(6) -0.029(5) -0.031(4) -0.005(4)
C30 0.106(7) 0.174(12) 0.232(11) -0.065(10) -0.102(7) 0.012(7)
C31 0.148(9) 0.165(11) 0.238(12) 0.027(9) -0.065(8) 0.058(8)
C32 0.091(6) 0.105(9) 0.241(13) -0.050(9) -0.077(7) 0.013(6)
O4 0.099(4) 0.346(11) 0.078(4) -0.031(5) -0.002(3) -0.078(5)
C33 0.043(3) 0.048(4) 0.058(4) -0.007(3) -0.015(3) -0.002(3)
C34 0.044(3) 0.059(4) 0.071(4) -0.012(3) -0.001(3) 0.008(3)
C35 0.087(6) 0.082(6) 0.121(6) -0.009(5) -0.018(4) 0.004(5)
C36 0.052(5) 0.123(8) 0.138(7) 0.005(6) 0.010(4) 0.012(5)
C37 0.086(6) 0.086(6) 0.114(6) -0.008(5) 0.001(4) 0.013(5)
C38 0.063(4) 0.061(5) 0.094(5) -0.010(4) -0.003(3) 0.008(4)
C39 0.137(7) 0.155(9) 0.108(6) -0.032(6) -0.038(5) -0.006(6)
C40 0.115(6) 0.087(6) 0.085(6) 0.011(4) 0.008(4) 0.015(5)
C41 0.111(7) 0.240(14) 0.267(13) -0.178(12) -0.008(7) 0.012(7)
C42 0.247(14) 0.094(9) 0.226(13) 0.000(9) -0.011(10) -0.031(9)

loop_
_atom_type_symbol
_atom_type_description
_atom_type_scat_dispersion_real
_atom_type_scat_dispersion_imag
_atom_type_scat_source
C C 0.0033 0.0016 'International Tables Vol C Tables 4.2.6.8 and 6.1.1.4'
H H 0.0000 0.0000 'International Tables Vol C Tables 4.2.6.8 and 6.1.1.4'
O O 0.0106 0.0060 'International Tables Vol C Tables 4.2.6.8 and 6.1.1.4'
F F 0.0171 0.0103 'International Tables Vol C Tables 4.2.6.8 and 6.1.1.4'

loop_
_geom_angle_atom_site_label_1
_geom_angle_atom_site_label_2
_geom_angle_atom_site_label_3
_geom_angle
C5 O1 C4 119.9(5)
C9 O6 C10 116.7(5)
C26 O3 H3 109.5
C2 C1 H1A 109.5
C2 C1 H1B 109.5
H1A C1 H1B 109.5
C2 C1 H1C 109.5
H1A C1 H1C 109.5
H1B C1 H1C 109.5
C1 C2 C3 114.7(7)
C1 C2 C39 108.9(6)
C3 C2 C39 112.9(6)
C1 C2 H2 106.6
C3 C2 H2 106.6
C39 C2 H2 106.6
C40 C3 C4 109.8(6)
C40 C3 C2 113.2(5)
C4 C3 C2 113.8(5)
C40 C3 H3A 106.5
C4 C3 H3A 106.5
C2 C3 H3A 106.5
O1 C4 C3 110.5(5)
O1 C4 C17 108.1(5)
C3 C4 C17 111.5(5)
O1 C4 H4 108.9
C3 C4 H4 108.9
C17 C4 H4 108.9
O2 C5 O1 122.1(6)
O2 C5 C6 125.0(6)
O1 C5 C6 113.0(6)
C26 C6 C5 117.4(5)
C26 C6 C7 122.3(5)
C5 C6 C7 120.3(5)
C33 C7 C6 112.4(4)
C33 C7 C8 115.0(4)
C6 C7 C8 109.7(4)
C33 C7 H7 106.3
C6 C7 H7 106.3
C8 C7 H7 106.3
C27 C8 C9 111.2(5)
C27 C8 C7 109.8(5)
C9 C8 C7 108.1(4)
C27 C8 C18 108.6(4)
C9 C8 C18 110.6(4)
C7 C8 C18 108.5(4)
O4 C9 O6 120.9(5)
O4 C9 C8 124.5(6)
O6 C9 C8 114.5(6)
O6 C10 C29 105.8(5)
O6 C10 C11 106.4(5)
C29 C10 C11 111.4(6)
O6 C10 H10 111.0
C29 C10 H10 111.0
C11 C10 H10 111.0
C12 C11 C10 109.7(5)
C12 C11 H11A 109.7
C10 C11 H11A 109.7
C12 C11 H11B 109.7
C10 C11 H11B 109.7
H11A C11 H11B 108.2
C11 C12 C13 109.6(6)
C11 C12 C31 108.3(6)
C13 C12 C31 108.6(8)
C11 C12 H12 110.1
C13 C12 H12 110.1
C31 C12 H12 110.1
C12 C13 C30 110.3(8)
C12 C13 H13A 109.6
C30 C13 H13A 109.6
C12 C13 H13B 109.6
C30 C13 H13B 109.6
H13A C13 H13B 108.1
C40 C14 C15 112.9(7)
C40 C14 H14A 109.0
C15 C14 H14A 109.0
C40 C14 H14B 109.0
C15 C14 H14B 109.0
H14A C14 H14B 107.8
C16 C15 C17 109.2(8)
C16 C15 C14 112.3(7)
C17 C15 C14 108.1(6)
C16 C15 H15 109.1
C17 C15 H15 109.1
C14 C15 H15 109.1
C15 C16 H16A 109.5
C15 C16 H16B 109.5
H16A C16 H16B 109.5
C15 C16 H16C 109.5
H16A C16 H16C 109.5
H16B C16 H16C 109.5
C4 C17 C15 112.1(6)
C4 C17 H17A 109.2
C15 C17 H17A 109.2
C4 C17 H17B 109.2
C15 C17 H17B 109.2
H17A C17 H17B 107.9
C25 C18 C19 111.7(4)
C25 C18 C8 109.7(4)
C19 C18 C8 117.7(4)
C25 C18 H18 105.6
C19 C18 H18 105.6
C8 C18 H18 105.6
C24 C19 C20 118.2(6)
C24 C19 C18 125.3(5)
C20 C19 C18 116.3(6)
C21 C20 C19 120.9(6)
C21 C20 H20 119.5
C19 C20 H20 119.5
C20 C21 C22 120.1(7)
C20 C21 H21 120.0
C22 C21 H21 120.0
F2 C22 C21 123.4(8)
F2 C22 C23 114.9(8)
C21 C22 C23 121.6(6)
C22 C23 C24 117.1(6)
C22 C23 H23 121.5
C24 C23 H23 121.5
C19 C24 C23 121.9(6)
C19 C24 H24 119.0
C23 C24 H24 119.0
C26 C25 C18 113.0(5)
C26 C25 H25A 109.0
C18 C25 H25A 109.0
C26 C25 H25B 109.0
C18 C25 H25B 109.0
H25A C25 H25B 107.8
O3 C26 C6 123.1(6)
O3 C26 C25 111.7(5)
C6 C26 C25 125.1(5)
O5 C27 C8 122.5(6)
O5 C27 C28 117.7(6)
C8 C27 C28 119.7(6)
C27 C28 H28A 109.5
C27 C28 H28B 109.5
H28A C28 H28B 109.5
C27 C28 H28C 109.5
H28A C28 H28C 109.5
H28B C28 H28C 109.5
C30 C29 C32 112.5(7)
C30 C29 C10 107.0(6)
C32 C29 C10 111.2(7)
C30 C29 H29 108.7
C32 C29 H29 108.7
C10 C29 H29 108.7
C29 C30 C13 110.3(8)
C29 C30 H30A 109.6
C13 C30 H30A 109.6
C29 C30 H30B 109.6
C13 C30 H30B 109.6
H30A C30 H30B 108.1
C12 C31 H31A 109.5
C12 C31 H31B 109.5
H31A C31 H31B 109.5
C12 C31 H31C 109.5
H31A C31 H31C 109.5
H31B C31 H31C 109.5
C42 C32 C29 118.8(10)
C42 C32 C41 109.1(9)
C29 C32 C41 107.0(10)
C42 C32 H32 107.2
C29 C32 H32 107.2
C41 C32 H32 107.2
C34 C33 C38 117.3(5)
C34 C33 C7 124.2(5)
C38 C33 C7 118.5(5)
C35 C34 C33 122.2(6)
C35 C34 H34 118.9
C33 C34 H34 118.9
C34 C35 C36 119.3(7)
C34 C35 H35 120.4
C36 C35 H35 120.4
F1 C36 C37 119.4(9)
F1 C36 C35 119.1(9)
C37 C36 C35 121.5(6)
C36 C37 C38 117.0(7)
C36 C37 H37 121.5
C38 C37 H37 121.5
C33 C38 C37 122.7(6)
C33 C38 H38 118.7
C37 C38 H38 118.7
C2 C39 H39A 109.5
C2 C39 H39B 109.5
H39A C39 H39B 109.5
C2 C39 H39C 109.5
H39A C39 H39C 109.5
H39B C39 H39C 109.5
C3 C40 C14 112.2(6)
C3 C40 H40A 109.2
C14 C40 H40A 109.2
C3 C40 H40B 109.2
C14 C40 H40B 109.2
H40A C40 H40B 107.9
C32 C41 H41A 109.5
C32 C41 H41B 109.5
H41A C41 H41B 109.5
C32 C41 H41C 109.5
H41A C41 H41C 109.5
H41B C41 H41C 109.5
C32 C42 H42A 109.5
C32 C42 H42B 109.5
H42A C42 H42B 109.5
C32 C42 H42C 109.5
H42A C42 H42C 109.5
H42B C42 H42C 109.5

loop_
_geom_bond_atom_site_label_1
_geom_bond_atom_site_label_2
_geom_bond_distance
F1 C36 1.348(7)
O1 C5 1.329(7)
O1 C4 1.441(6)
O6 C9 1.300(7)
O6 C10 1.458(6)
O2 C5 1.236(7)
F2 C22 1.352(7)
O3 C26 1.359(6)
O3 H3 0.8200
O5 C27 1.185(7)
C1 C2 1.525(10)
C1 H1A 0.9600
C1 H1B 0.9600
C1 H1C 0.9600
C2 C3 1.535(9)
C2 C39 1.559(10)
C2 H2 0.9800
C3 C40 1.482(8)
C3 C4 1.499(8)
C3 H3A 0.9800
C4 C17 1.505(8)
C4 H4 0.9800
C5 C6 1.437(7)
C6 C26 1.368(7)
C6 C7 1.500(7)
C7 C33 1.474(6)
C7 C8 1.578(7)
C7 H7 0.9800
C8 C27 1.498(9)
C8 C9 1.563(7)
C8 C18 1.582(7)
C9 O4 1.221(7)
C10 C29 1.540(8)
C10 C11 1.541(8)
C10 H10 0.9800
C11 C12 1.491(8)
C11 H11A 0.9700
C11 H11B 0.9700
C12 C13 1.543(10)
C12 C31 1.579(11)
C12 H12 0.9800
C13 C30 1.552(12)
C13 H13A 0.9700
C13 H13B 0.9700
C14 C40 1.512(9)
C14 C15 1.530(10)
C14 H14A 0.9700
C14 H14B 0.9700
C15 C16 1.518(10)
C15 C17 1.521(9)
C15 H15 0.9800
C16 H16A 0.9600
C16 H16B 0.9600
C16 H16C 0.9600
C17 H17A 0.9700
C17 H17B 0.9700
C18 C25 1.524(7)
C18 C19 1.534(8)
C18 H18 0.9800
C19 C24 1.358(7)
C19 C20 1.397(7)
C20 C21 1.344(8)
C20 H20 0.9300
C21 C22 1.362(9)
C21 H21 0.9300
C22 C23 1.380(9)
C23 C24 1.397(9)
C23 H23 0.9300
C24 H24 0.9300
C25 C26 1.486(8)
C25 H25A 0.9700
C25 H25B 0.9700
C27 C28 1.506(9)
C28 H28A 0.9600
C28 H28B 0.9600
C28 H28C 0.9600
C29 C30 1.521(9)
C29 C32 1.538(12)
C29 H29 0.9800
C30 H30A 0.9700
C30 H30B 0.9700
C31 H31A 0.9600
C31 H31B 0.9600
C31 H31C 0.9600
C32 C42 1.458(13)
C32 C41 1.597(12)
C32 H32 0.9800
C33 C34 1.364(7)
C33 C38 1.383(7)
C34 C35 1.362(8)
C34 H34 0.9300
C35 C36 1.379(10)
C35 H35 0.9300
C36 C37 1.369(10)
C37 C38 1.393(8)
C37 H37 0.9300
C38 H38 0.9300
C39 H39A 0.9600
C39 H39B 0.9600
C39 H39C 0.9600
C40 H40A 0.9700
C40 H40B 0.9700
C41 H41A 0.9600
C41 H41B 0.9600
C41 H41C 0.9600
C42 H42A 0.9600
C42 H42B 0.9600
C42 H42C 0.9600

loop_
_geom_torsion_atom_site_label_1
_geom_torsion_atom_site_label_2
_geom_torsion_atom_site_label_3
_geom_torsion_atom_site_label_4
_geom_torsion
C1 C2 C3 C40 59.1(8)
C39 C2 C3 C40 -66.4(8)
C1 C2 C3 C4 -67.2(8)
C39 C2 C3 C4 167.3(6)
C5 O1 C4 C3 120.3(5)
C5 O1 C4 C17 -117.5(5)
C40 C3 C4 O1 177.7(5)
C2 C3 C4 O1 -54.3(7)
C40 C3 C4 C17 57.5(7)
C2 C3 C4 C17 -174.5(6)
C4 O1 C5 O2 -8.0(7)
C4 O1 C5 C6 171.5(4)
O2 C5 C6 C26 -2.7(8)
O1 C5 C6 C26 177.9(4)
O2 C5 C6 C7 177.8(5)
O1 C5 C6 C7 -1.7(7)
C26 C6 C7 C33 107.6(5)
C5 C6 C7 C33 -72.9(5)
C26 C6 C7 C8 -21.8(6)
C5 C6 C7 C8 157.7(4)
C33 C7 C8 C27 43.3(6)
C6 C7 C8 C27 171.2(4)
C33 C7 C8 C9 164.7(5)
C6 C7 C8 C9 -67.4(5)
C33 C7 C8 C18 -75.3(5)
C6 C7 C8 C18 52.6(5)
C10 O6 C9 O4 0.3(10)
C10 O6 C9 C8 176.4(5)
C27 C8 C9 O4 -89.3(9)
C7 C8 C9 O4 150.1(8)
C18 C8 C9 O4 31.5(10)
C27 C8 C9 O6 94.7(7)
C7 C8 C9 O6 -25.9(7)
C18 C8 C9 O6 -144.5(5)
C9 O6 C10 C29 150.5(6)
C9 O6 C10 C11 -91.0(6)
O6 C10 C11 C12 -176.0(5)
C29 C10 C11 C12 -61.2(7)
C10 C11 C12 C13 58.3(9)
C10 C11 C12 C31 176.6(7)
C11 C12 C13 C30 -58.1(9)
C31 C12 C13 C30 -176.2(7)
C40 C14 C15 C16 -173.5(7)
C40 C14 C15 C17 -52.9(9)
O1 C4 C17 C15 179.7(6)
C3 C4 C17 C15 -58.6(8)
C16 C15 C17 C4 177.1(6)
C14 C15 C17 C4 54.6(8)
C27 C8 C18 C25 176.7(5)
C9 C8 C18 C25 54.4(6)
C7 C8 C18 C25 -64.0(5)
C27 C8 C18 C19 47.5(6)
C9 C8 C18 C19 -74.7(6)
C7 C8 C18 C19 166.9(4)
C25 C18 C19 C24 -49.8(7)
C8 C18 C19 C24 78.4(7)
C25 C18 C19 C20 126.8(5)
C8 C18 C19 C20 -105.1(5)
C24 C19 C20 C21 -0.9(9)
C18 C19 C20 C21 -177.7(6)
C19 C20 C21 C22 -1.6(10)
C20 C21 C22 F2 -175.3(6)
C20 C21 C22 C23 1.6(11)
F2 C22 C23 C24 177.9(6)
C21 C22 C23 C24 0.8(11)
C20 C19 C24 C23 3.4(9)
C18 C19 C24 C23 179.9(6)
C22 C23 C24 C19 -3.3(11)
C19 C18 C25 C26 173.7(4)
C8 C18 C25 C26 41.4(6)
C5 C6 C26 O3 -1.5(7)
C7 C6 C26 O3 178.0(5)
C5 C6 C26 C25 179.7(5)
C7 C6 C26 C25 -0.7(8)
C18 C25 C26 O3 171.5(4)
C18 C25 C26 C6 -9.6(8)
C9 C8 C27 O5 158.9(7)
C7 C8 C27 O5 -81.5(8)
C18 C8 C27 O5 37.0(10)
C9 C8 C27 C28 -19.5(9)
C7 C8 C27 C28 100.1(7)
C18 C8 C27 C28 -141.4(7)
O6 C10 C29 C30 175.5(7)
C11 C10 C29 C30 60.4(8)
O6 C10 C29 C32 -61.3(8)
C11 C10 C29 C32 -176.4(7)
C32 C29 C30 C13 178.5(10)
C10 C29 C30 C13 -59.1(10)
C12 C13 C30 C29 59.4(11)
C30 C29 C32 C42 57.3(12)
C10 C29 C32 C42 -62.7(10)
C30 C29 C32 C41 -66.6(11)
C10 C29 C32 C41 173.4(6)
C6 C7 C33 C34 -35.1(7)
C8 C7 C33 C34 91.4(6)
C6 C7 C33 C38 141.3(5)
C8 C7 C33 C38 -92.2(6)
C38 C33 C34 C35 -0.2(8)
C7 C33 C34 C35 176.2(5)
C33 C34 C35 C36 -0.3(10)
C34 C35 C36 F1 179.4(6)
C34 C35 C36 C37 2.1(11)
F1 C36 C37 C38 179.5(6)
C35 C36 C37 C38 -3.2(11)
C34 C33 C38 C37 -1.1(9)
C7 C33 C38 C37 -177.7(5)
C36 C37 C38 C33 2.7(10)
C4 C3 C40 C14 -55.6(8)
C2 C3 C40 C14 176.0(6)
C15 C14 C40 C3 55.2(9)

loop_
_platon_squeeze_void_nr
_platon_squeeze_void_average_x
_platon_squeeze_void_average_y
_platon_squeeze_void_average_z
_platon_squeeze_void_volume
_platon_squeeze_void_count_electrons
_platon_squeeze_void_content
1 0.000 -0.033 0.500 242 18 ' '
2 0.722 0.346 0.139 8 1 ' '
3 0.278 0.846 0.861 8 1 ' '
